data_7010769
loop_
_publ_author_name
'Foreman, Mark R. St J.'
'Plater, M. John'
'Skakle, Janet M. S.'

_publ_section_title
;
 Synthesis and characterisation of polymeric and oligomeric lead(II)
 carboxylates
;
_journal_issue 12
_journal_name_full 'Journal of the Chemical Society, Dalton Transactions'
_journal_page_first 1897
_journal_paper_doi 10.1039/b103519n
_journal_year 2001
_chemical_formula_moiety 'C4 H4 O4 Pb'
_chemical_formula_sum 'C4 H4 O4 Pb'
_chemical_formula_weight 323.26
_chemical_name_common 'lead succinate'
_chemical_name_systematic
; 
Lead succinate 
;
_space_group_IT_number 14
_symmetry_cell_setting monoclinic
_symmetry_space_group_name_Hall '-P 2ybc'
_symmetry_space_group_name_H-M 'P 1 21/c 1'
_atom_sites_solution_hydrogens geom
_atom_sites_solution_primary patterson
_atom_sites_solution_secondary difmap
_audit_creation_method SHELXL-97
_cell_angle_alpha 90.00
_cell_angle_beta 92.8680(10)
_cell_angle_gamma 90.00
_cell_formula_units_Z 8
_cell_length_a 6.8830(3)
_cell_length_b 20.9508(13)
_cell_length_c 7.5354(5)
_cell_measurement_reflns_used 5663
_cell_measurement_temperature 303(2)
_cell_measurement_theta_max 23.28
_cell_measurement_theta_min 1.94
_cell_volume 1085.28(11)
_computing_cell_refinement 'SAINT (Bruker, 1999)'
_computing_data_collection 'SMART (Bruker, 1999)'
_computing_data_reduction 'SAINT (Bruker, 1999)'
_computing_molecular_graphics 'Oscail in ORTEX (McArdle, 1999)'
_computing_publication_material 'SHELXL-97 (Sheldrick, 1997)'
_computing_structure_refinement 'SHELXL-97 (Sheldrick, 1997)'
_computing_structure_solution 'SHELXS-97 (Sheldrick, 1990)'
_diffrn_ambient_temperature 303(2)
_diffrn_measured_fraction_theta_full 0.964
_diffrn_measured_fraction_theta_max 0.964
_diffrn_measurement_device_type 'Bruker SMART area CCD detector'
_diffrn_measurement_method /f-/w
_diffrn_radiation_monochromator graphite
_diffrn_radiation_source 'fine-focus sealed tube'
_diffrn_radiation_type MoK\a
_diffrn_radiation_wavelength 0.71073
_diffrn_reflns_av_R_equivalents 0.0619
_diffrn_reflns_av_sigmaI/netI 0.0446
_diffrn_reflns_limit_h_max 7
_diffrn_reflns_limit_h_min -6
_diffrn_reflns_limit_k_max 23
_diffrn_reflns_limit_k_min -23
_diffrn_reflns_limit_l_max 8
_diffrn_reflns_limit_l_min -8
_diffrn_reflns_number 5663
_diffrn_reflns_theta_full 23.28
_diffrn_reflns_theta_max 23.28
_diffrn_reflns_theta_min 1.94
_diffrn_standards_decay_% 0
_exptl_absorpt_coefficient_mu 31.018
_exptl_absorpt_correction_T_max 0.3061
_exptl_absorpt_correction_T_min 0.0387
_exptl_absorpt_correction_type multi-scan
_exptl_crystal_colour colourless
_exptl_crystal_density_diffrn 3.957
_exptl_crystal_density_meas ?
_exptl_crystal_density_method .
_exptl_crystal_description needle
_exptl_crystal_F_000 1136
_exptl_crystal_size_max 0.30
_exptl_crystal_size_mid 0.10
_exptl_crystal_size_min 0.05
_refine_diff_density_max 3.062
_refine_diff_density_min -2.039
_refine_diff_density_rms 0.380
_refine_ls_extinction_method none
_refine_ls_goodness_of_fit_ref 1.137
_refine_ls_hydrogen_treatment constr
_refine_ls_matrix_type full
_refine_ls_number_parameters 143
_refine_ls_number_reflns 1551
_refine_ls_number_restraints 0
_refine_ls_restrained_S_all 1.137
_refine_ls_R_factor_all 0.0523
_refine_ls_R_factor_gt 0.0381
_refine_ls_shift/su_max 0.000
_refine_ls_shift/su_mean 0.000
_refine_ls_structure_factor_coef Fsqd
_refine_ls_weighting_details 'calc w=1/[\s^2^(Fo^2^)+(0.0576P)^2^+6.0733P] where P=(Fo^2^+2Fc^2^)/3'
_refine_ls_weighting_scheme calc
_refine_ls_wR_factor_gt 0.1029
_refine_ls_wR_factor_ref 0.1081
_reflns_number_gt 1157
_reflns_number_total 1551
_reflns_threshold_expression >2sigma(I)
_cod_data_source_file b103519n.txt
_cod_data_source_block newm
_cod_original_sg_symbol_H-M P2(1)/c
_cod_database_code 7010769

loop_
_symmetry_equiv_pos_as_xyz
'x, y, z'
'-x, y+1/2, -z+1/2'
'-x, -y, -z'
'x, -y-1/2, z-1/2'

loop_
_atom_site_label
_atom_site_type_symbol
_atom_site_fract_x
_atom_site_fract_y
_atom_site_fract_z
_atom_site_U_iso_or_equiv
_atom_site_adp_type
_atom_site_occupancy
_atom_site_calc_flag
_atom_site_refinement_flags
_atom_site_disorder_assembly
_atom_site_disorder_group
Pb1 Pb 0.01427(8) 0.18815(4) 0.30527(8) 0.0151(3) Uani 1 d . . .
O1 O 0.3342(18) 0.1370(6) 0.4589(15) 0.023(3) Uani 1 d . . .
O2 O 0.2003(17) 0.2050(6) 0.6338(15) 0.020(3) Uani 1 d . . .
C1 C 0.335(3) 0.1703(8) 0.603(2) 0.017(4) Uani 1 d . . .
C2 C 0.505(3) 0.1617(9) 0.729(2) 0.016(4) Uani 1 d . . .
H2A H 0.6233 0.1689 0.6670 0.019 Uiso 1 calc R . .
H2B H 0.5072 0.1181 0.7720 0.019 Uiso 1 calc R . .
C3 C 0.500(2) 0.2082(8) 0.890(2) 0.012(4) Uiso 1 d . . .
H3A H 0.4903 0.2519 0.8481 0.014 Uiso 1 calc R . .
H3B H 0.3876 0.1992 0.9583 0.014 Uiso 1 calc R . .
C4 C 0.683(2) 0.2005(8) 1.007(2) 0.014(4) Uiso 1 d . . .
O3 O 0.675(2) 0.1583(7) 1.1382(17) 0.032(3) Uani 1 d . . .
O4 O 0.8292(18) 0.2310(7) 0.9901(17) 0.035(4) Uani 1 d . . .
Pb2 Pb 0.50268(10) 0.06290(4) 0.26912(8) 0.0153(3) Uani 1 d . . .
O5 O 0.1823(19) 0.1014(7) 0.1340(16) 0.031(4) Uani 1 d . . .
O6 O 0.297(2) 0.0331(7) -0.0511(17) 0.036(4) Uani 1 d . . .
C5 C 0.174(2) 0.0689(8) -0.020(2) 0.012(4) Uiso 1 d . . .
C6 C 0.002(3) 0.0837(8) -0.139(2) 0.023(4) Uani 1 d . . .
H6A H 0.0018 0.1287 -0.1689 0.028 Uiso 1 calc R . .
H6B H -0.1157 0.0746 -0.0778 0.028 Uiso 1 calc R . .
C7 C 0.004(3) 0.0434(10) -0.311(2) 0.022(4) Uiso 1 d . . .
H7A H 0.1227 0.0521 -0.3713 0.026 Uiso 1 calc R . .
H7B H 0.0027 -0.0016 -0.2810 0.026 Uiso 1 calc R . .
C8 C -0.168(3) 0.0588(8) -0.431(2) 0.014(4) Uani 1 d . . .
O7 O -0.1612(18) 0.1032(6) -0.5421(15) 0.023(3) Uani 1 d . . .
O8 O -0.3205(18) 0.0266(6) -0.4181(15) 0.022(3) Uani 1 d . . .

loop_
_atom_site_aniso_label
_atom_site_aniso_U_11
_atom_site_aniso_U_22
_atom_site_aniso_U_33
_atom_site_aniso_U_23
_atom_site_aniso_U_13
_atom_site_aniso_U_12
Pb1 0.0154(4) 0.0171(4) 0.0124(4) -0.0007(3) -0.0037(3) -0.0001(3)
O1 0.024(8) 0.021(7) 0.022(7) -0.001(5) -0.009(6) 0.007(6)
O2 0.012(7) 0.028(8) 0.019(6) -0.009(5) -0.001(5) 0.011(6)
C1 0.024(11) 0.024(11) 0.002(8) -0.002(7) 0.001(7) -0.008(9)
C2 0.021(11) 0.014(10) 0.012(9) -0.005(7) -0.004(7) 0.005(7)
O3 0.029(8) 0.040(8) 0.027(7) 0.005(6) -0.010(6) -0.007(7)
O4 0.019(7) 0.052(10) 0.034(8) 0.019(7) -0.006(6) -0.013(7)
Pb2 0.0158(4) 0.0182(4) 0.0113(4) 0.0007(3) -0.0042(3) -0.0010(3)
O5 0.022(8) 0.054(10) 0.017(7) -0.007(6) -0.013(6) 0.011(7)
O6 0.043(9) 0.035(8) 0.027(7) -0.018(6) -0.017(7) 0.023(7)
C6 0.040(13) 0.007(9) 0.023(9) 0.007(8) 0.005(9) 0.007(9)
C8 0.017(11) 0.011(10) 0.016(9) 0.002(8) 0.009(7) 0.000(8)
O7 0.026(8) 0.025(8) 0.018(7) 0.004(6) -0.010(6) -0.006(6)
O8 0.022(8) 0.024(7) 0.021(7) 0.005(5) -0.005(5) -0.005(6)

loop_
_atom_type_symbol
_atom_type_description
_atom_type_scat_dispersion_real
_atom_type_scat_dispersion_imag
_atom_type_scat_source
C C 0.0033 0.0016 'International Tables Vol C Tables 4.2.6.8 and 6.1.1.4'
H H 0.0000 0.0000 'International Tables Vol C Tables 4.2.6.8 and 6.1.1.4'
O O 0.0106 0.0060 'International Tables Vol C Tables 4.2.6.8 and 6.1.1.4'
Pb Pb -3.3944 10.1111 'International Tables Vol C Tables 4.2.6.8 and 6.1.1.4'

loop_
_geom_angle_atom_site_label_1
_geom_angle_atom_site_label_2
_geom_angle_atom_site_label_3
_geom_angle
_geom_angle_site_symmetry_1
_geom_angle_site_symmetry_3
_geom_angle_publ_flag
O7 Pb1 O5 88.1(5) 1_556 . ?
O7 Pb1 O4 87.4(4) 1_556 4_465 ?
O5 Pb1 O4 175.5(5) . 4_465 ?
O7 Pb1 O1 85.4(4) 1_556 . ?
O5 Pb1 O1 62.9(4) . . ?
O4 Pb1 O1 116.8(4) 4_465 . ?
O7 Pb1 O3 67.3(4) 1_556 1_454 ?
O5 Pb1 O3 90.1(4) . 1_454 ?
O4 Pb1 O3 88.0(4) 4_465 1_454 ?
O1 Pb1 O3 142.7(4) . 1_454 ?
O7 Pb1 O2 83.7(4) 1_556 . ?
O5 Pb1 O2 110.2(4) . . ?
O4 Pb1 O2 69.5(4) 4_465 . ?
O1 Pb1 O2 47.4(4) . . ?
O3 Pb1 O2 144.2(4) 1_454 . ?
C1 O1 Pb2 148.6(12) . . ?
C1 O1 Pb1 96.7(11) . . ?
Pb2 O1 Pb1 114.1(4) . . ?
C1 O2 Pb1 94.3(9) . . ?
O2 C1 O1 121.1(16) . . ?
O2 C1 C2 122.5(15) . . ?
O1 C1 C2 116.4(16) . . ?
C1 C2 C3 112.3(14) . . ?
C4 C3 C2 109.9(14) . . ?
O4 C4 O3 119.8(16) . . ?
O4 C4 C3 123.8(15) . . ?
O3 C4 C3 116.3(15) . . ?
C4 O3 Pb2 147.8(11) . 1_556 ?
C4 O3 Pb1 97.4(10) . 1_656 ?
Pb2 O3 Pb1 114.5(5) 1_556 1_656 ?
C4 O4 Pb1 147.9(12) . 4_666 ?
O1 Pb2 O5 66.5(4) . . ?
O1 Pb2 O8 87.2(4) . 3 ?
O5 Pb2 O8 88.5(4) . 3 ?
O1 Pb2 O3 88.4(4) . 1_554 ?
O5 Pb2 O3 90.5(4) . 1_554 ?
O8 Pb2 O3 175.6(4) 3 1_554 ?
O1 Pb2 O8 82.8(4) . 1_656 ?
O5 Pb2 O8 142.1(4) . 1_656 ?
O8 Pb2 O8 67.6(4) 3 1_656 ?
O3 Pb2 O8 111.0(4) 1_554 1_656 ?
C5 O5 Pb2 100.6(10) . . ?
C5 O5 Pb1 143.2(11) . . ?
Pb2 O5 Pb1 115.9(4) . . ?
O6 C5 O5 120.2(15) . . ?
O6 C5 C6 125.5(16) . . ?
O5 C5 C6 114.4(16) . . ?
C5 C6 C7 110.5(15) . . ?
C8 C7 C6 110.5(15) . . ?
O7 C8 O8 120.6(16) . . ?
O7 C8 C7 120.9(16) . . ?
O8 C8 C7 118.5(15) . . ?
C8 O7 Pb1 151.8(12) . 1_554 ?
C8 O8 Pb2 149.5(11) . 3 ?
C8 O8 Pb2 97.0(10) . 1_454 ?
Pb2 O8 Pb2 112.4(4) 3 1_454 ?

loop_
_geom_bond_atom_site_label_1
_geom_bond_atom_site_label_2
_geom_bond_distance
_geom_bond_site_symmetry_2
_geom_bond_publ_flag
Pb1 O7 2.467(12) 1_556 ?
Pb1 O5 2.541(13) . ?
Pb1 O4 2.571(13) 4_465 ?
Pb1 O1 2.661(12) . ?
Pb1 O3 2.669(13) 1_454 ?
Pb1 O2 2.752(11) . ?
O1 C1 1.29(2) . ?
O1 Pb2 2.442(12) . ?
O2 C1 1.21(2) . ?
C1 C2 1.48(2) . ?
C2 C3 1.56(2) . ?
C3 C4 1.51(2) . ?
C4 O4 1.20(2) . ?
C4 O3 1.33(2) . ?
O3 Pb2 2.550(14) 1_556 ?
O3 Pb1 2.668(13) 1_656 ?
O4 Pb1 2.571(13) 4_666 ?
Pb2 O5 2.515(12) . ?
Pb2 O8 2.548(12) 3 ?
Pb2 O3 2.550(14) 1_554 ?
Pb2 O8 2.707(11) 1_656 ?
O5 C5 1.34(2) . ?
O6 C5 1.16(2) . ?
C5 C6 1.48(2) . ?
C6 C7 1.55(3) . ?
C7 C8 1.49(2) . ?
C8 O7 1.25(2) . ?
C8 O8 1.26(2) . ?
O7 Pb1 2.467(12) 1_554 ?
O8 Pb2 2.548(12) 3 ?
O8 Pb2 2.707(11) 1_454 ?
